data_7250405
loop_
_publ_author_name
'Kopylova, Yu. O.'
'Volkov, S. N.'
'Krzhizhanovskaya, M. G.'
'Banaru, A. M.'
'Yukhno, V. A.'
'Aksenov, S. M.'
'Bubnova, R. S.'

_publ_section_title
;
 Thermal evolution of the Ca2B2O5 crystal structure through \g &#x2194;
 \b&#x2032; &#x2194; \a phase transitions and the crystal structure of the
 incommensurately modulated \b&#x2032;-phase
;
_journal_issue 24
_journal_name_full CrystEngComm
_journal_page_first 4196
_journal_page_last 4208
_journal_paper_doi 10.1039/D5CE00200A
_journal_volume 27
_journal_year 2025
_chemical_formula_sum 'B2 Ca2 O5'
_chemical_formula_weight 181.8
_space_group_IT_number 14
_space_group_name_Hall '-P 2ybc'
_space_group_name_H-M_alt 'P 1 21/c 1'
_space_group_ssg_name P21/c(\a0\g)00
_symmetry_cell_setting monoclinic
_audit_block_doi 10.5517/ccdc.csd.cc2mfvxv
_audit_update_record
;
2025-02-23 deposited with the CCDC.	2025-05-06 downloaded from the CCDC.
;
_cell_angle_alpha 90
_cell_angle_beta 92.945(6)
_cell_angle_gamma 90
_cell_formula_units_Z 2
_cell_length_a 3.6124(3)
_cell_length_b 5.1861(3)
_cell_length_c 11.5194(8)
_cell_measurement_reflns_used 2320
_cell_measurement_temperature 300.1(6)
_cell_measurement_theta_max 29.48
_cell_measurement_theta_min 3.53
_cell_modulation_dimension 1
_cell_volume 215.52(3)
_computing_cell_refinement 'CrysAlisPro 1.171.41.105a (Rigaku OD, 2021)'
_computing_data_collection 'CrysAlisPro 1.171.41.105a (Rigaku OD, 2021)'
_computing_data_reduction 'CrysAlisPro 1.171.41.105a (Rigaku OD, 2021)'
_diffrn_ambient_temperature 300.1
_diffrn_detector 'Hybrid Pixel Array Detector'
_diffrn_detector_area_resol_mean 10.0000
_diffrn_measured_fraction_theta_full 0.98
_diffrn_measured_fraction_theta_max 0.88
_diffrn_measurement_device_type 'XtaLAB Synergy, Single source at home/near, HyPix'
_diffrn_measurement_method '\w scans'
_diffrn_radiation_monochromator mirror
_diffrn_radiation_probe x-ray
_diffrn_radiation_source 'X-ray tube'
_diffrn_radiation_type 'Mo K\a'
_diffrn_radiation_wavelength 0.71073
_diffrn_reflns_av_R_equivalents 0.0292
_diffrn_reflns_av_unetI/netI 0.029
_diffrn_reflns_limit_h_max 4
_diffrn_reflns_limit_h_min -4
_diffrn_reflns_limit_index_m_1_max 1
_diffrn_reflns_limit_index_m_1_min -1
_diffrn_reflns_limit_k_max 4
_diffrn_reflns_limit_k_min -6
_diffrn_reflns_limit_l_max 14
_diffrn_reflns_limit_l_min -15
_diffrn_reflns_number 3840
_diffrn_reflns_theta_full 27.52
_diffrn_reflns_theta_max 29.27
_diffrn_reflns_theta_min 3.54
_diffrn_source 'micro-focus sealed X-ray tube'
_exptl_absorpt_coefficient_mu 2.557
_exptl_absorpt_correction_T_max 1
_exptl_absorpt_correction_T_min 0.976
_exptl_absorpt_correction_type multi-scan
_exptl_absorpt_process_details
;
CrysAlisPro 1.171.41.105a (Rigaku Oxford Diffraction, 2021)
Empirical absorption correction using spherical harmonics,
implemented in SCALE3 ABSPACK scaling algorithm.
;
_exptl_crystal_colour colourless
_exptl_crystal_density_diffrn 2.801
_exptl_crystal_description prizm
_exptl_crystal_F_000 180
_exptl_crystal_size_max 0.12
_exptl_crystal_size_mid 0.11
_exptl_crystal_size_min 0.05
_refine_diff_density_max 0.05
_refine_diff_density_min -0.44
_refine_ls_extinction_method none
_refine_ls_goodness_of_fit_gt 1.7753
_refine_ls_goodness_of_fit_ref 1.6587
_refine_ls_number_constraints 0
_refine_ls_number_parameters 82
_refine_ls_number_reflns 1033
_refine_ls_number_restraints 0
_refine_ls_R_factor_all 0.0323
_refine_ls_R_factor_gt 0.0269
_refine_ls_shift/su_max 0.0051
_refine_ls_shift/su_mean 0.0007
_refine_ls_structure_factor_coef F
_refine_ls_weighting_details 'calc w=1/[\s^2^(Fo)+(0.01P)^2^+0.0000P] where P=Fo'
_refine_ls_weighting_scheme sigma
_refine_ls_wR_factor_gt 0.0365
_refine_ls_wR_factor_ref 0.0371
_reflns_number_gt 886
_reflns_number_total 1033
_reflns_threshold_expression I>3\s(I)
_cod_data_source_file d5ce00200a2.cif
_cod_data_source_block I_CCDC7
_cod_depositor_comments
;
The following automatic conversions were performed:

data item '_diffrn_radiation_probe' value 'X-ray' was changed to
'x-ray' in accordance with the
/home/data/users/saulius/crontab/automatic-downloads/rss-feeds/RSC/lib/dictionaries/cif_core.dic
dictionary named 'cif_core.dic' version 2.4.2 last updated on
2011-04-26.

Automatic conversion script
Id: cif_fix_values 8170 2020-07-09 18:12:32Z antanas 

 Adding full bibliography for 7250398--7250409.cif.
;
_cod_database_code 7250405
_jana_cell_commen_supercell_matrix_1_1 2
_jana_cell_commen_supercell_matrix_1_2 0
_jana_cell_commen_supercell_matrix_1_3 0
_jana_cell_commen_supercell_matrix_2_1 0
_jana_cell_commen_supercell_matrix_2_2 1
_jana_cell_commen_supercell_matrix_2_3 0
_jana_cell_commen_supercell_matrix_3_1 0
_jana_cell_commen_supercell_matrix_3_2 0
_jana_cell_commen_supercell_matrix_3_3 1
_jana_cell_commen_t_section_1 0

loop_
_space_group_symop_id
_space_group_symop_operation_xyz
1 x,y,z
2 -x,y+0.5,-z+0.5
3 -x,-y,-z
4 x,-y+0.5,z+0.5

loop_
_space_group_symop_ssg_id
_space_group_symop_ssg_operation_algebraic
1 x1,x2,x3,x4
2 -x1,x2+1/2,-x3+1/2,-x4
3 -x1,-x2,-x3,-x4
4 x1,-x2+1/2,x3+1/2,x4

loop_
_atom_site_label
_atom_site_type_symbol
_atom_site_fract_x
_atom_site_fract_y
_atom_site_fract_z
_atom_site_adp_type
_atom_site_U_iso_or_equiv
_atom_site_site_symmetry_multiplicity
_atom_site_occupancy
_atom_site_calc_flag
_atom_site_refinement_flags
_atom_site_disorder_assembly
_atom_site_disorder_group
Ca1 Ca 0.75829(11) -0.41713(8) 0.14859(3) Uani 0.00850(13) 4 1 d . . .
O1 O 0.7832(5) 0.8065(3) 0.35812(15) Uani 0.0106(6) 4 0.5 d . . .
O1' O 0.7122(5) 0.8215(3) 0.42915(15) Uani 0.0101(6) 4 0.5 d . . .
O2 O 0.7622(4) 0.3878(3) 0.33399(11) Uani 0.0107(4) 4 1 d . . .
O3 O 0.4549(5) 0.0923(3) -0.01560(16) Uani 0.0127(6) 4 0.5 d . . .
B1 B 0.6818(6) 0.5696(4) 0.4075(2) Uani 0.0086(6) 4 1 d . . .

loop_
_atom_site_aniso_label
_atom_site_aniso_type_symbol
_atom_site_aniso_U_11
_atom_site_aniso_U_22
_atom_site_aniso_U_33
_atom_site_aniso_U_12
_atom_site_aniso_U_13
_atom_site_aniso_U_23
Ca1 Ca 0.0085(2) 0.0081(2) 0.0089(2) 0.00014(14) 0.00139(15) 0.00076(14)
O1 O 0.0099(10) 0.0082(10) 0.0142(11) -0.0006(7) 0.0037(8) 0.0014(7)
O1' O 0.0134(10) 0.0063(9) 0.0103(10) -0.0002(7) -0.0008(8) -0.0003(7)
O2 O 0.0127(7) 0.0100(7) 0.0095(7) 0.0026(5) 0.0023(6) -0.0005(5)
O3 O 0.0175(11) 0.0102(10) 0.0109(10) 0.0047(8) 0.0065(8) 0.0021(8)
B1 B 0.0068(10) 0.0103(11) 0.0086(11) 0.0016(8) -0.0014(8) 0.0013(8)

loop_
_atom_site_displace_Fourier_atom_site_label
_atom_site_displace_Fourier_axis
_atom_site_displace_Fourier_wave_vector_seq_id
_atom_site_displace_Fourier_param_cos
_atom_site_displace_Fourier_param_sin
Ca1 x 1 0 0.00781(15)
Ca1 y 1 0 -0.02598(10)
Ca1 z 1 0 -0.02252(5)
B1 x 1 0 -0.0094(7)
B1 y 1 0 -0.0082(4)
B1 z 1 0 0.0042(2)

loop_
_atom_site_displace_special_func_atom_site_label
_atom_site_displace_special_func_sawtooth_ax
_atom_site_displace_special_func_sawtooth_ay
_atom_site_displace_special_func_sawtooth_az
_atom_site_displace_special_func_sawtooth_c
_atom_site_displace_special_func_sawtooth_w
? ? ? ? ? ?

loop_
_atom_site_Fourier_wave_vector_seq_id
_atom_site_fourier_wave_vector_q1_coeff
1 1

loop_
_atom_site_occ_Fourier_atom_site_label
_atom_site_occ_Fourier_wave_vector_seq_id
_atom_site_occ_Fourier_param_cos
_atom_site_occ_Fourier_param_sin
? ? ? ?

loop_
_atom_site_occ_special_func_atom_site_label
_atom_site_occ_special_func_crenel_c
_atom_site_occ_special_func_crenel_w
O1 0.79 0.5
O1' 0.29 0.5
O2 0.63 1
O3 1.2 0.5

loop_
_atom_site_U_Fourier_atom_site_label
_atom_site_U_Fourier_tens_elem
_atom_site_U_Fourier_wave_vector_seq_id
_atom_site_U_Fourier_param_cos
_atom_site_U_Fourier_param_sin
Ca1 U11 1 0 -0.0001(3)
Ca1 U22 1 0 0.0008(3)
Ca1 U33 1 0 -0.0006(3)
Ca1 U12 1 0 0.0001(2)
Ca1 U13 1 0 0.0008(2)
Ca1 U23 1 0 0.0003(2)
B1 U11 1 0 0.0014(12)
B1 U22 1 0 0.0018(12)
B1 U33 1 0 -0.0034(12)
B1 U12 1 0 -0.0007(9)
B1 U13 1 0 -0.0005(10)
B1 U23 1 0 0.0025(10)

loop_
_atom_type_symbol
_atom_type_scat_dispersion_real
_atom_type_scat_dispersion_imag
_atom_type_scat_source
B 0.0013 0.0007 'International Tables Vol C tables 4.2.6.8 and 6.1.1.1'
Ca 0.2262 0.3064 'International Tables Vol C tables 4.2.6.8 and 6.1.1.1'
O 0.0106 0.0060 'International Tables Vol C tables 4.2.6.8 and 6.1.1.1'

loop_
_cell_wave_vector_seq_id
_cell_wave_vector_x
_cell_wave_vector_y
_cell_wave_vector_z
1 0.500000 0.000000 0.000000

loop_
_exptl_crystal_face_index_h
_exptl_crystal_face_index_k
_exptl_crystal_face_index_l
_exptl_crystal_face_perp_dist
? ? ? ?

loop_
_geom_angle_atom_site_label_1
_geom_angle_atom_site_label_2
_geom_angle_atom_site_label_3
_geom_angle_site_ssg_symmetry_1
_geom_angle_site_ssg_symmetry_2
_geom_angle_site_ssg_symmetry_3
_geom_angle
_geom_angle_min
_geom_angle_max
_geom_angle_publ_flag
O1 Ca1 O1 1_5455 . 2_7355 112.93(6) 112.93(6) 112.93(6) ?
O1 Ca1 O1' 1_5455 . 2_6355 130.90(6) 130.90(6) 130.90(6) ?
O1 Ca1 O2 1_5455 . 1_5455 57.55(8) 57.55(8) 57.55(8) ?
O1 Ca1 O2 1_5455 . 2_6455 71.74(7) 71.74(7) 71.74(7) ?
O1 Ca1 O2 1_5455 . 2_7455 77.97(8) 77.97(8) 77.97(8) ?
O1 Ca1 O3 1_5455 . 3_6555 110.59(6) 110.59(6) 110.59(6) ?
O1 Ca1 O1' 2_6355 . 2_7355 112.39(6) 112.39(6) 112.39(6) ?
O1 Ca1 O1' 2_6355 . 4_5545 98.91(6) 98.91(6) 98.91(6) ?
O1 Ca1 O2 2_6355 . 1_5455 78.93(8) 78.93(8) 78.93(8) ?
O1 Ca1 O2 2_6355 . 2_6455 75.16(8) 75.16(8) 75.16(8) ?
O1 Ca1 O2 2_6355 . 2_7455 158.18(8) 158.18(8) 158.18(8) ?
O1 Ca1 O3 2_6355 . 1_5455 47.13(6) 47.13(6) 47.13(6) ?
O1 Ca1 O1' 2_7355 . 2_6355 92.68(6) 92.68(6) 92.68(6) ?
O1 Ca1 O2 2_7355 . 1_5455 80.07(8) 80.07(8) 80.07(8) ?
O1 Ca1 O2 2_7355 . 2_6455 174.99(8) 174.99(8) 174.99(8) ?
O1 Ca1 O2 2_7355 . 2_7455 75.97(8) 75.97(8) 75.97(8) ?
O1 Ca1 O3 2_7355 . 3_6555 124.04(7) 124.04(7) 124.04(7) ?
O1' Ca1 O2 2_6355 . 1_5455 89.22(8) 89.22(8) 89.22(8) ?
O1' Ca1 O2 2_6355 . 2_6455 82.66(7) 82.66(7) 82.66(7) ?
O1' Ca1 O2 2_6355 . 2_7455 150.84(8) 150.84(8) 150.84(8) ?
O1' Ca1 O3 2_6355 . 3_6555 84.10(6) 84.10(6) 84.10(6) ?
O1' Ca1 O1' 2_7355 . 4_5545 82.02(6) 82.02(6) 82.02(6) ?
O1' Ca1 O2 2_7355 . 1_5455 94.93(8) 94.93(8) 94.93(8) ?
O1' Ca1 O2 2_7355 . 2_6455 167.01(8) 167.01(8) 167.01(8) ?
O1' Ca1 O2 2_7355 . 2_7455 87.98(8) 87.98(8) 87.98(8) ?
O1' Ca1 O3 2_7355 . 1_5455 72.17(5) 72.17(5) 72.17(5) ?
O1' Ca1 O2 4_5545 . 1_5455 175.33(8) 175.33(8) 175.33(8) ?
O1' Ca1 O2 4_5545 . 2_6455 86.41(8) 86.41(8) 86.41(8) ?
O1' Ca1 O2 4_5545 . 2_7455 91.36(8) 91.36(8) 91.36(8) ?
O1' Ca1 O3 4_5545 . 1_5455 69.83(5) 69.83(5) 69.83(5) ?
O2 Ca1 O2 1_5455 . 2_6455 99.30(8) 96.97(8) 101.62(7) ?
O2 Ca1 O2 1_5455 . 2_7455 103.25(8) 92.07(8) 114.43(8) ?
O2 Ca1 O3 1_5455 . 1_5455 105.91(6) 105.91(6) 105.91(6) ?
O2 Ca1 O3 1_5455 . 3_6555 155.15(6) 155.15(6) 155.15(6) ?
O2 Ca1 O2 2_6455 . 2_7455 96.86(8) 86.41(8) 107.31(8) ?
O2 Ca1 O3 2_6455 . 1_5455 109.27(6) 109.27(6) 109.27(6) ?
O2 Ca1 O3 2_6455 . 3_6555 53.83(6) 53.83(6) 53.83(6) ?
O2 Ca1 O3 2_7455 . 1_5455 154.00(6) 154.00(6) 154.00(6) ?
O2 Ca1 O3 2_7455 . 3_6555 80.56(6) 80.56(6) 80.56(6) ?
O1 B1 O2 . . . 121.9(3) 121.9(3) 121.9(3) ?
O1 B1 O3 . . 2_6555 114.4(2) 114.4(2) 114.4(2) ?
O1' B1 O2 . . . 127.4(3) 127.4(3) 127.4(3) ?
O1' B1 O3 . . 4_5555 121.1(2) 121.1(2) 121.1(2) ?
O2 B1 O3 . . 2_6555 123.5(2) 123.5(2) 123.5(2) ?
O2 B1 O3 . . 4_5555 111.5(2) 111.5(2) 111.5(2) ?

loop_
_geom_bond_atom_site_label_1
_geom_bond_atom_site_label_2
_geom_bond_site_ssg_symmetry_1
_geom_bond_site_ssg_symmetry_2
_geom_bond_distance
_geom_bond_distance_min
_geom_bond_distance_max
_geom_bond_publ_flag
Ca1 O1 . 1_5455 2.4739(18) 2.4739(18) 2.4739(18) ?
Ca1 O1 . 2_6355 2.394(3) 2.394(3) 2.394(3) ?
Ca1 O1 . 2_7355 2.291(3) 2.291(3) 2.291(3) ?
Ca1 O1' . 2_6355 2.427(2) 2.427(2) 2.427(2) ?
Ca1 O1' . 2_7355 2.415(3) 2.415(3) 2.415(3) ?
Ca1 O1' . 4_5545 2.4197(18) 2.4197(18) 2.4197(18) ?
Ca1 O2 . 1_5455 2.3850(18) 2.3349(18) 2.4351(18) ?
Ca1 O2 . 2_6455 2.474(3) 2.297(3) 2.651(3) ?
Ca1 O2 . 2_7455 2.389(3) 2.359(3) 2.419(3) ?
Ca1 O3 . 1_5455 3.1607(19) 3.1607(19) 3.1607(19) ?
Ca1 O3 . 3_6555 2.4273(18) 2.4273(18) 2.4273(18) ?
B1 O1 . . 1.354(3) 1.354(3) 1.354(3) ?
B1 O1' . . 1.364(3) 1.364(3) 1.364(3) ?
B1 O2 . . 1.354(3) 1.350(3) 1.357(3) ?
B1 O3 . 2_6555 1.416(3) 1.416(3) 1.416(3) ?
B1 O3 . 4_5555 1.434(3) 1.434(3) 1.434(3) ?

loop_
_geom_hbond_atom_site_label_D
_geom_hbond_atom_site_label_H
_geom_hbond_atom_site_label_A
_geom_hbond_site_symmetry_D
_geom_hbond_site_symmetry_H
_geom_hbond_site_symmetry_A
_geom_hbond_distance_DH
_geom_hbond_distance_HA
_geom_hbond_distance_DA
_geom_hbond_angle_DHA
_geom_hbond_publ_flag
? ? ? ? ? ? ? ? ? ? ?

loop_
_geom_torsion_atom_site_label_1
_geom_torsion_atom_site_label_2
_geom_torsion_atom_site_label_3
_geom_torsion_atom_site_label_4
_geom_torsion_site_ssg_symmetry_1
_geom_torsion_site_ssg_symmetry_2
_geom_torsion_site_ssg_symmetry_3
_geom_torsion_site_ssg_symmetry_4
_geom_torsion_av
_geom_torsion_min
_geom_torsion_max
? ? ? ? ? ? ? ? ? ? ?

loop_
_restr_angle_atom_site_label_1
_restr_angle_site_symmetry_1
_restr_angle_atom_site_label_2
_restr_angle_site_symmetry_2
_restr_angle_atom_site_label_3
_restr_angle_site_symmetry_3
_restr_angle_target
_restr_angle_target_weight_param
? ? ? ? ? ? ? ?

loop_
_restr_distance_atom_site_label_1
_restr_distance_site_symmetry_1
_restr_distance_atom_site_label_2
_restr_distance_site_symmetry_2
_restr_distance_target
_restr_distance_target_weight_param
? ? ? ? ? ?

loop_
_restr_equal_angle_atom_site_label_1
_restr_equal_angle_site_symmetry_1
_restr_equal_angle_atom_site_label_2
_restr_equal_angle_site_symmetry_2
_restr_equal_angle_atom_site_label_3
_restr_equal_angle_site_symmetry_3
_restr_equal_angle_class_class_id
_restr_equal_angle_class_target_weight_param
? ? ? ? ? ? ? ?

loop_
_restr_equal_distance_atom_site_label_1
_restr_equal_distance_site_symmetry_1
_restr_equal_distance_atom_site_label_2
_restr_equal_distance_site_symmetry_2
_restr_equal_distance_class_class_id
_restr_equal_distance_class_target_weight_param
? ? ? ? ? ?

loop_
_restr_equal_torsion_atom_site_label_1
_restr_equal_torsion_site_symmetry_1
_restr_equal_torsion_atom_site_label_2
_restr_equal_torsion_site_symmetry_2
_restr_equal_torsion_atom_site_label_3
_restr_equal_torsion_site_symmetry_3
_restr_equal_torsion_atom_site_label_4
_restr_equal_torsion_site_symmetry_4
_restr_equal_torsion_class_class_id
_restr_equal_torsion_class_target_weight_param
? ? ? ? ? ? ? ? ? ?

loop_
_restr_torsion_atom_site_label_1
_restr_torsion_site_symmetry_1
_restr_torsion_atom_site_label_2
_restr_torsion_site_symmetry_2
_restr_torsion_atom_site_label_3
_restr_torsion_site_symmetry_3
_restr_torsion_atom_site_label_4
_restr_torsion_site_symmetry_4
_restr_torsion_angle_target
_restr_torsion_weight_param
? ? ? ? ? ? ? ? ? ?

loop_
_twin_individual_id
_twin_individual_mass_fraction_refined
_twin_individual_twin_matrix_11
_twin_individual_twin_matrix_12
_twin_individual_twin_matrix_13
_twin_individual_twin_matrix_21
_twin_individual_twin_matrix_22
_twin_individual_twin_matrix_23
_twin_individual_twin_matrix_31
_twin_individual_twin_matrix_32
_twin_individual_twin_matrix_33
? ? ? ? ? ? ? ? ? ? ?

loop_
_jana_atom_site_adp_c_label
_jana_atom_site_adp_c_type_symbol
_jana_atom_site_adp_c_111
_jana_atom_site_adp_c_112
_jana_atom_site_adp_c_113
_jana_atom_site_adp_c_122
_jana_atom_site_adp_c_123
_jana_atom_site_adp_c_133
_jana_atom_site_adp_c_222
_jana_atom_site_adp_c_223
_jana_atom_site_adp_c_233
_jana_atom_site_adp_c_333
? ? ? ? ? ? ? ? ? ? ? ?

loop_
_jana_atom_site_adp_d_label
_jana_atom_site_adp_d_type_symbol
_jana_atom_site_adp_d_1111
_jana_atom_site_adp_d_1112
_jana_atom_site_adp_d_1113
_jana_atom_site_adp_d_1122
_jana_atom_site_adp_d_1123
_jana_atom_site_adp_d_1133
_jana_atom_site_adp_d_1222
_jana_atom_site_adp_d_1223
_jana_atom_site_adp_d_1233
_jana_atom_site_adp_d_1333
_jana_atom_site_adp_d_2222
_jana_atom_site_adp_d_2223
_jana_atom_site_adp_d_2233
_jana_atom_site_adp_d_2333
_jana_atom_site_adp_d_3333
? ? ? ? ? ? ? ? ? ? ? ? ? ? ? ? ?

loop_
_jana_atom_site_adp_e_label
_jana_atom_site_adp_e_type_symbol
_jana_atom_site_adp_e_11111
_jana_atom_site_adp_e_11112
_jana_atom_site_adp_e_11113
_jana_atom_site_adp_e_11122
_jana_atom_site_adp_e_11123
_jana_atom_site_adp_e_11133
_jana_atom_site_adp_e_11222
_jana_atom_site_adp_e_11223
_jana_atom_site_adp_e_11233
_jana_atom_site_adp_e_11333
_jana_atom_site_adp_e_12222
_jana_atom_site_adp_e_12223
_jana_atom_site_adp_e_12233
_jana_atom_site_adp_e_12333
_jana_atom_site_adp_e_13333
_jana_atom_site_adp_e_22222
_jana_atom_site_adp_e_22223
_jana_atom_site_adp_e_22233
_jana_atom_site_adp_e_22333
_jana_atom_site_adp_e_23333
_jana_atom_site_adp_e_33333
? ? ? ? ? ? ? ? ? ? ? ? ? ? ? ? ? ? ? ? ? ? ?

loop_
_jana_atom_site_adp_f_label
_jana_atom_site_adp_f_type_symbol
_jana_atom_site_adp_f_111111
_jana_atom_site_adp_f_111112
_jana_atom_site_adp_f_111113
_jana_atom_site_adp_f_111122
_jana_atom_site_adp_f_111123
_jana_atom_site_adp_f_111133
_jana_atom_site_adp_f_111222
_jana_atom_site_adp_f_111223
_jana_atom_site_adp_f_111233
_jana_atom_site_adp_f_111333
_jana_atom_site_adp_f_112222
_jana_atom_site_adp_f_112223
_jana_atom_site_adp_f_112233
_jana_atom_site_adp_f_112333
_jana_atom_site_adp_f_113333
_jana_atom_site_adp_f_122222
_jana_atom_site_adp_f_122223
_jana_atom_site_adp_f_122233
_jana_atom_site_adp_f_122333
_jana_atom_site_adp_f_123333
_jana_atom_site_adp_f_133333
_jana_atom_site_adp_f_222222
_jana_atom_site_adp_f_222223
_jana_atom_site_adp_f_222233
_jana_atom_site_adp_f_222333
_jana_atom_site_adp_f_223333
_jana_atom_site_adp_f_233333
_jana_atom_site_adp_f_333333
? ? ? ? ? ? ? ? ? ? ? ? ? ? ? ? ? ? ? ? ? ? ? ? ? ? ? ? ? ?

loop_
_jana_atom_site_crenel_ortho_func_id
_jana_atom_site_crenel_ortho_func_c
_jana_atom_site_crenel_ortho_func_w
_jana_atom_site_crenel_ortho_func_eps
? ? ? ?

loop_
_jana_atom_site_occ_fourier_absolute_site_label
_jana_atom_site_occ_fourier_absolute
? ?

loop_
_jana_atom_site_occ_legendre_atom_site_label
_jana_atom_site_occ_legendre_param_order
_jana_atom_site_occ_legendre_param_coeff
? ? ?

loop_
_jana_atom_site_occ_xharm_atom_site_label
_jana_atom_site_occ_xharm_param_order
_jana_atom_site_occ_xharm_param_coeff
? ? ?

loop_
_jana_atom_site_occ_crenel_ortho_atom_site_label
_jana_atom_site_occ_crenel_ortho_param_order
_jana_atom_site_occ_crenel_ortho_id
_jana_atom_site_occ_crenel_ortho_param_coeff
? ? ? ?

loop_
_jana_atom_site_displace_legendre_atom_site_label
_jana_atom_site_displace_legendre_axis
_jana_atom_site_displace_legendre_param_order
_jana_atom_site_displace_legendre_param_coeff
O2 x 1 -0.1097(7)
O2 y 1 -0.0655(5)
O2 z 1 0.0177(2)
O2 x 2 0
O2 y 2 0
O2 z 2 0

loop_
_jana_atom_site_displace_xharm_site_label
_jana_atom_site_displace_xharm_axis
_jana_atom_site_displace_xharm_param_order
_jana_atom_site_displace_xharm_param_coeff
? ? ? ?

loop_
_jana_atom_site_displace_crenel_ortho_atom_site_label
_jana_atom_site_displace_crenel_ortho_axis
_jana_atom_site_displace_crenel_ortho_id
_jana_atom_site_displace_crenel_ortho_param_order
_jana_atom_site_displace_crenel_ortho_param_coeff
? ? ? ? ?

loop_
_jana_atom_site_u_legendre_atom_site_label
_jana_atom_site_u_legendre_tens_elem
_jana_atom_site_u_legendre_param_order
_jana_atom_site_u_legendre_param_coeff
O2 U11 1 -0.0059(14)
O2 U22 1 -0.0047(14)
O2 U33 1 0.0036(14)
O2 U12 1 -0.0051(10)
O2 U13 1 -0.0006(11)
O2 U23 1 -0.0002(10)
O2 U11 2 0
O2 U22 2 0
O2 U33 2 0
O2 U12 2 0
O2 U13 2 0
O2 U23 2 0

loop_
_jana_atom_site_u_xharm_atom_site_label
_jana_atom_site_u_xharm_tens_elem
_jana_atom_site_u_xharm_param_order
_jana_atom_site_u_xharm_param_coeff
? ? ? ?

loop_
_jana_atom_site_u_crenel_ortho_atom_site_label
_jana_atom_site_u_crenel_ortho_tens_elem
_jana_atom_site_u_crenel_ortho_id
_jana_atom_site_u_crenel_ortho_param_order
_jana_atom_site_u_crenel_ortho_param_coeff
? ? ? ? ?

loop_
_jana_atom_site_adp_c_fourier_atom_site_label
_jana_atom_site_adp_c_fourier_tens_elem
_jana_atom_site_adp_c_fourier_wave_vector_seq_id
_jana_atom_site_adp_c_fourier_param_cos
_jana_atom_site_adp_c_fourier_param_sin
? ? ? ? ?

loop_
_jana_atom_site_adp_d_fourier_atom_site_label
_jana_atom_site_adp_d_fourier_tens_elem
_jana_atom_site_adp_d_fourier_wave_vector_seq_id
_jana_atom_site_adp_d_fourier_param_cos
_jana_atom_site_adp_d_fourier_param_sin
? ? ? ? ?

loop_
_jana_atom_site_adp_e_fourier_atom_site_label
_jana_atom_site_adp_e_fourier_tens_elem
_jana_atom_site_adp_e_fourier_wave_vector_seq_id
_jana_atom_site_adp_e_fourier_param_cos
_jana_atom_site_adp_e_fourier_param_sin
? ? ? ? ?

loop_
_jana_atom_site_adp_f_fourier_atom_site_label
_jana_atom_site_adp_f_fourier_tens_elem
_jana_atom_site_adp_f_fourier_wave_vector_seq_id
_jana_atom_site_adp_f_fourier_param_cos
_jana_atom_site_adp_f_fourier_param_sin
? ? ? ? ?
